data_4320416
loop_
_publ_author_name
'Jun Ho Shin'
'Brian M. Bridgewater'
'David G. Churchill'
'Gerard Parkin'

_publ_section_title
;
 Synthesis and Structural Characterization of PhP[(C5Me4)2], a Monodentate
 Chiral Phosphine Derived from Intramolecular C-C Coupling of
 Tetramethylcyclopentadienyl Groups: An Evaluation of Steric and
 Electronic Properties
;
_journal_name_full 'Inorganic Chemistry'
_journal_page_first 5626
_journal_page_last 5635
_journal_paper_doi 10.1021/ic010443j
_journal_volume 40
_journal_year 2001
_chemical_formula_sum 'C49 H58 Cl Ir O P2'
_chemical_formula_weight 952.54
_chemical_name_systematic
;
  ?
;
_space_group_IT_number 2
_symmetry_cell_setting triclinic
_symmetry_space_group_name_Hall '-P 1'
_symmetry_space_group_name_H-M 'P -1'
_atom_sites_solution_hydrogens geom
_atom_sites_solution_primary direct
_atom_sites_solution_secondary difmap
_audit_creation_method SHELXL-97
_cell_angle_alpha 92.172(4)
_cell_angle_beta 102.033(3)
_cell_angle_gamma 113.022(2)
_cell_formula_units_Z 2
_cell_length_a 11.9668(18)
_cell_length_b 13.8053(19)
_cell_length_c 14.918(2)
_cell_measurement_temperature 233(2)
_cell_volume 2198.8(5)
_computing_cell_refinement 'Bruker SMART'
_computing_data_collection 'Bruker SMART'
_computing_data_reduction 'Bruker SHELXTL'
_computing_molecular_graphics 'Bruker SHELXTL'
_computing_publication_material 'Bruker SHELXTL'
_computing_structure_refinement 'SHELXL-97 (Sheldrick, 1997)'
_computing_structure_solution 'SHELXS-97 (Sheldrick, 1990)'
_diffrn_ambient_temperature 233(2)
_diffrn_measured_fraction_theta_full 0.870
_diffrn_measured_fraction_theta_max 0.870
_diffrn_measurement_device_type 'CCD area detector'
_diffrn_measurement_method 'phi and omega scans'
_diffrn_radiation_monochromator graphite
_diffrn_radiation_source 'fine-focus sealed tube'
_diffrn_radiation_type MoK\a
_diffrn_radiation_wavelength 0.71073
_diffrn_reflns_av_R_equivalents 0.0341
_diffrn_reflns_av_sigmaI/netI 0.1084
_diffrn_reflns_limit_h_max 13
_diffrn_reflns_limit_h_min -15
_diffrn_reflns_limit_k_max 18
_diffrn_reflns_limit_k_min -18
_diffrn_reflns_limit_l_max 12
_diffrn_reflns_limit_l_min -19
_diffrn_reflns_number 13757
_diffrn_reflns_theta_full 28.36
_diffrn_reflns_theta_max 28.36
_diffrn_reflns_theta_min 1.41
_exptl_absorpt_coefficient_mu 3.204
_exptl_absorpt_correction_T_max 0.5666
_exptl_absorpt_correction_T_min 0.4465
_exptl_absorpt_correction_type none
_exptl_crystal_density_diffrn 1.439
_exptl_crystal_density_method 'not measured'
_exptl_crystal_F_000 968
_exptl_crystal_size_max 0.30
_exptl_crystal_size_mid 0.20
_exptl_crystal_size_min 0.20
_refine_diff_density_max 1.701
_refine_diff_density_min -0.939
_refine_diff_density_rms 0.117
_refine_ls_extinction_coef 0.00000(13)
_refine_ls_extinction_expression Fc^*^=kFc[1+0.001xFc^2^\l^3^/sin(2\q)]^-1/4^
_refine_ls_extinction_method SHELXL
_refine_ls_goodness_of_fit_ref 1.022
_refine_ls_hydrogen_treatment mixed
_refine_ls_matrix_type full
_refine_ls_number_parameters 582
_refine_ls_number_reflns 9553
_refine_ls_number_restraints 3
_refine_ls_restrained_S_all 1.022
_refine_ls_R_factor_all 0.1162
_refine_ls_R_factor_gt 0.0549
_refine_ls_shift/su_max 3.273
_refine_ls_shift/su_mean 0.020
_refine_ls_structure_factor_coef Fsqd
_refine_ls_weighting_details 'calc w=1/[\s^2^(Fo^2^)+(0.0372P)^2^+0.0000P] where P=(Fo^2^+2Fc^2^)/3'
_refine_ls_weighting_scheme calc
_refine_ls_wR_factor_gt 0.0946
_refine_ls_wR_factor_ref 0.1091
_reflns_number_gt 5501
_reflns_number_total 9553
_reflns_threshold_expression >2sigma(I)
_cod_data_source_file ic010443j_06.cif
_cod_data_source_block jvs10
_cod_depositor_comments
;
The following automatic conversions were performed:

'_symmetry_cell_setting' value 'Triclinic' changed to 'triclinic'
according to the built-in table from CIF Core dictionary named
'cif_core.dic' version 2.4.1 from 2010-06-29.

Automatic conversion script
Id: cif_fix_values 1646 2011-03-28 12:23:43Z adriana 
;
_cod_database_code 4320416

loop_
_symmetry_equiv_pos_as_xyz
'x, y, z'
'-x, -y, -z'

loop_
_atom_site_label
_atom_site_type_symbol
_atom_site_fract_x
_atom_site_fract_y
_atom_site_fract_z
_atom_site_U_iso_or_equiv
_atom_site_adp_type
_atom_site_occupancy
_atom_site_symmetry_multiplicity
_atom_site_calc_flag
_atom_site_refinement_flags
_atom_site_disorder_assembly
_atom_site_disorder_group
Ir Ir 0.19873(3) 0.01318(2) 0.23185(2) 0.05186(13) Uani 1 1 d D . .
P1 P 0.14348(16) -0.15233(12) 0.15201(11) 0.0389(4) Uani 1 1 d . A .
P2 P 0.26939(17) 0.17343(13) 0.32500(13) 0.0490(5) Uani 1 1 d . A .
ClA Cl 0.0561(7) -0.0689(4) 0.3203(4) 0.0825(14) Uani 0.70 1 d P A 1
ClB Cl 0.311(3) 0.097(2) 0.131(3) 0.104(9) Uani 0.30 1 d P A 2
O1A O 0.3620(16) 0.1127(15) 0.1114(14) 0.105(8) Uani 0.70 1 d PD A 1
C1A C 0.309(4) 0.090(4) 0.156(4) 0.11(2) Uani 0.70 1 d PD A 1
O1B O 0.052(4) -0.093(3) 0.360(3) 0.17(2) Uani 0.30 1 d PD A 2
C1B C 0.113(3) -0.056(4) 0.324(3) 0.11(2) Uiso 0.30 1 d PD A 2
C61 C 0.2724(7) 0.1794(6) 0.4462(5) 0.0534(19) Uani 1 1 d . . .
C62 C 0.2284(9) 0.2615(7) 0.4763(5) 0.082(3) Uani 1 1 d . A .
C63 C 0.2181(7) 0.2373(6) 0.5732(5) 0.056(2) Uani 1 1 d . . .
C64 C 0.2624(6) 0.1645(5) 0.5959(5) 0.0487(18) Uani 1 1 d . A .
C65 C 0.2944(6) 0.1268(5) 0.5160(5) 0.0521(19) Uani 1 1 d . A .
C71 C 0.1763(9) 0.2502(6) 0.3147(5) 0.072(2) Uani 1 1 d . . .
C72 C 0.1360(12) 0.2630(9) 0.4044(6) 0.116(4) Uani 1 1 d . A .
C73 C 0.0894(8) 0.3487(7) 0.3854(6) 0.077(3) Uani 1 1 d . . .
C74 C 0.0818(7) 0.3650(5) 0.2977(6) 0.060(2) Uani 1 1 d . A .
C75 C 0.1390(7) 0.3053(5) 0.2536(5) 0.060(2) Uani 1 1 d . A .
C82 C 0.3420(6) 0.3883(5) 0.4838(5) 0.0494(18) Uani 1 1 d . . .
H82A H 0.3505 0.4046 0.4222 0.074 Uiso 1 1 calc R A .
H82B H 0.4212 0.3926 0.5206 0.074 Uiso 1 1 calc R . .
H82C H 0.3180 0.4389 0.5127 0.074 Uiso 1 1 calc R . .
C83 C 0.1757(9) 0.2965(6) 0.6360(5) 0.087(3) Uani 1 1 d . A .
H83A H 0.1727 0.2658 0.6933 0.130 Uiso 1 1 calc R . .
H83B H 0.0930 0.2912 0.6059 0.130 Uiso 1 1 calc R . .
H83C H 0.2340 0.3705 0.6491 0.130 Uiso 1 1 calc R . .
C84 C 0.2758(8) 0.1217(7) 0.6869(6) 0.090(3) Uani 1 1 d . . .
H84A H 0.2492 0.1573 0.7300 0.135 Uiso 1 1 calc R A .
H84B H 0.3626 0.1341 0.7115 0.135 Uiso 1 1 calc R . .
H84C H 0.2241 0.0460 0.6777 0.135 Uiso 1 1 calc R . .
C85 C 0.3430(8) 0.0411(6) 0.5163(7) 0.090(3) Uani 1 1 d . . .
H85A H 0.3589 0.0296 0.4565 0.135 Uiso 1 1 calc R A .
H85B H 0.2812 -0.0242 0.5286 0.135 Uiso 1 1 calc R . .
H85C H 0.4201 0.0629 0.5639 0.135 Uiso 1 1 calc R . .
C92 C 0.0144(6) 0.1502(5) 0.4139(5) 0.059(2) Uani 1 1 d . . .
H92A H -0.0117 0.1605 0.4695 0.089 Uiso 1 1 calc R A .
H92B H 0.0406 0.0919 0.4172 0.089 Uiso 1 1 calc R . .
H92C H -0.0549 0.1337 0.3603 0.089 Uiso 1 1 calc R . .
C93 C 0.0414(11) 0.3936(9) 0.4534(7) 0.142(5) Uani 1 1 d . A .
H93A H 0.0223 0.4512 0.4296 0.213 Uiso 1 1 calc R . .
H93B H 0.1045 0.4202 0.5114 0.213 Uiso 1 1 calc R . .
H93C H -0.0338 0.3385 0.4635 0.213 Uiso 1 1 calc R . .
C94 C 0.0266(7) 0.4335(6) 0.2463(6) 0.081(3) Uani 1 1 d . . .
H94A H -0.0048 0.4667 0.2875 0.121 Uiso 1 1 calc R A .
H94B H -0.0415 0.3901 0.1945 0.121 Uiso 1 1 calc R . .
H94C H 0.0905 0.4879 0.2236 0.121 Uiso 1 1 calc R . .
C95 C 0.1507(8) 0.3091(7) 0.1549(5) 0.085(3) Uani 1 1 d . . .
H95A H 0.1905 0.2632 0.1407 0.128 Uiso 1 1 calc R A .
H95B H 0.2009 0.3814 0.1469 0.128 Uiso 1 1 calc R . .
H95C H 0.0681 0.2851 0.1136 0.128 Uiso 1 1 calc R . .
C11A C 0.239(2) -0.2099(17) 0.2065(16) 0.049(5) Uani 0.50 1 d P A 1
C12A C 0.3267(11) -0.2207(9) 0.1491(9) 0.035(3) Uani 0.50 1 d P A 1
C13A C 0.3665(19) -0.3023(18) 0.203(2) 0.067(7) Uani 0.50 1 d P A 1
C14A C 0.325(2) -0.3245(18) 0.2795(19) 0.060(9) Uani 0.50 1 d P A 1
C15A C 0.2430(17) -0.2602(16) 0.2871(15) 0.037(5) Uani 0.50 1 d P A 1
C21A C 0.1715(16) -0.1810(13) 0.0435(13) 0.036(4) Uani 0.50 1 d P A 1
C22A C 0.2381(15) -0.2543(12) 0.0455(10) 0.046(4) Uani 0.50 1 d P A 1
C23A C 0.290(3) -0.2345(17) -0.043(2) 0.060(8) Uani 0.50 1 d P A 1
C24A C 0.2628(16) -0.1754(14) -0.0813(14) 0.028(5) Uani 0.50 1 d P A 1
C25A C 0.191(3) -0.127(3) -0.042(3) 0.059(10) Uani 0.50 1 d P A 1
C32A C 0.4344(16) -0.1132(15) 0.1560(13) 0.049(4) Uani 0.50 1 d P A 1
H32A H 0.4031 -0.0653 0.1248 0.073 Uiso 0.50 1 calc PR A 1
H32B H 0.4963 -0.1215 0.1272 0.073 Uiso 0.50 1 calc PR A 1
H32C H 0.4727 -0.0843 0.2206 0.073 Uiso 0.50 1 calc PR A 1
C33A C 0.4603(15) -0.3380(15) 0.1649(13) 0.079(6) Uani 0.50 1 d P A 1
H33A H 0.4814 -0.3861 0.2038 0.119 Uiso 0.50 1 calc PR A 1
H33B H 0.5359 -0.2760 0.1654 0.119 Uiso 0.50 1 calc PR A 1
H33C H 0.4212 -0.3737 0.1021 0.119 Uiso 0.50 1 calc PR A 1
C34A C 0.368(2) -0.3707(18) 0.3600(16) 0.072(6) Uani 0.50 1 d P A 1
H34A H 0.4221 -0.4025 0.3451 0.108 Uiso 0.50 1 calc PR A 1
H34B H 0.2962 -0.4246 0.3757 0.108 Uiso 0.50 1 calc PR A 1
H34C H 0.4137 -0.3153 0.4122 0.108 Uiso 0.50 1 calc PR A 1
C35A C 0.1884(18) -0.2623(14) 0.3623(12) 0.057(5) Uani 0.50 1 d P A 1
H35A H 0.1334 -0.2256 0.3508 0.086 Uiso 0.50 1 calc PR A 1
H35B H 0.2536 -0.2275 0.4182 0.086 Uiso 0.50 1 calc PR A 1
H35C H 0.1405 -0.3354 0.3697 0.086 Uiso 0.50 1 calc PR A 1
C42A C 0.1443(19) -0.3708(13) 0.0292(13) 0.036(5) Uani 0.50 1 d P A 1
H42A H 0.1890 -0.4164 0.0311 0.053 Uiso 0.50 1 calc PR A 1
H42B H 0.0864 -0.3856 -0.0308 0.053 Uiso 0.50 1 calc PR A 1
H42C H 0.0983 -0.3843 0.0770 0.053 Uiso 0.50 1 calc PR A 1
C43A C 0.397(3) -0.270(3) -0.055(3) 0.075(9) Uani 0.50 1 d P A 1
H43A H 0.4244 -0.2456 -0.1096 0.113 Uiso 0.50 1 calc PR A 1
H43B H 0.3655 -0.3466 -0.0603 0.113 Uiso 0.50 1 calc PR A 1
H43C H 0.4670 -0.2390 -0.0008 0.113 Uiso 0.50 1 calc PR A 1
C44A C 0.276(2) -0.1473(18) -0.1773(14) 0.057(6) Uani 0.50 1 d P A 1
H44A H 0.3295 -0.1772 -0.1977 0.085 Uiso 0.50 1 calc PR A 1
H44B H 0.3140 -0.0707 -0.1751 0.085 Uiso 0.50 1 calc PR A 1
H44C H 0.1947 -0.1761 -0.2201 0.085 Uiso 0.50 1 calc PR A 1
C45A C 0.116(3) -0.070(2) -0.0801(19) 0.070(8) Uani 0.50 1 d P A 1
H45A H 0.0721 -0.0592 -0.0353 0.105 Uiso 0.50 1 calc PR A 1
H45B H 0.0557 -0.1102 -0.1367 0.105 Uiso 0.50 1 calc PR A 1
H45C H 0.1703 -0.0011 -0.0933 0.105 Uiso 0.50 1 calc PR A 1
C21B C 0.2080(17) -0.1488(13) 0.0507(15) 0.036(6) Uiso 0.50 1 d P A 2
C22B C 0.3012(17) -0.1988(14) 0.0622(13) 0.057(5) Uiso 0.50 1 d P A 2
C23B C 0.318(2) -0.2113(17) -0.0321(16) 0.038(7) Uiso 0.50 1 d P A 2
C24B C 0.245(2) -0.1547(16) -0.0921(17) 0.030(6) Uiso 0.50 1 d P A 2
C25B C 0.175(3) -0.131(2) -0.031(3) 0.021(5) Uiso 0.50 1 d P A 2
C11B C 0.217(2) -0.2434(15) 0.1946(17) 0.038(6) Uiso 0.50 1 d P A 2
C12B C 0.2568(15) -0.2907(12) 0.1147(12) 0.055(4) Uiso 0.50 1 d P A 2
C13B C 0.351(2) -0.3303(16) 0.1752(16) 0.052(7) Uiso 0.50 1 d P A 2
C14B C 0.346(2) -0.3086(18) 0.264(2) 0.037(6) Uiso 0.50 1 d P A 2
C15B C 0.2711(19) -0.2633(18) 0.2735(16) 0.028(6) Uiso 0.50 1 d P A 2
C42B C 0.4397(19) -0.1132(18) 0.1201(12) 0.048(6) Uiso 0.50 1 d P A 2
H42D H 0.4389 -0.1008 0.1843 0.072 Uiso 0.50 1 calc PR A 2
H42E H 0.4607 -0.0469 0.0940 0.072 Uiso 0.50 1 calc PR A 2
H42F H 0.5015 -0.1412 0.1162 0.072 Uiso 0.50 1 calc PR A 2
C43B C 0.372(4) -0.276(3) -0.077(3) 0.083(13) Uiso 0.50 1 d P A 2
H43D H 0.3533 -0.2737 -0.1432 0.125 Uiso 0.50 1 calc PR A 2
H43E H 0.3345 -0.3487 -0.0647 0.125 Uiso 0.50 1 calc PR A 2
H43F H 0.4614 -0.2468 -0.0521 0.125 Uiso 0.50 1 calc PR A 2
C44B C 0.244(2) -0.131(2) -0.1884(17) 0.064(8) Uiso 0.50 1 d P A 2
H44D H 0.2915 -0.1634 -0.2139 0.096 Uiso 0.50 1 calc PR A 2
H44E H 0.2811 -0.0553 -0.1887 0.096 Uiso 0.50 1 calc PR A 2
H44F H 0.1582 -0.1607 -0.2255 0.096 Uiso 0.50 1 calc PR A 2
C45B C 0.118(3) -0.050(2) -0.0595(19) 0.052(7) Uiso 0.50 1 d P A 2
H45D H 0.0821 -0.0348 -0.0108 0.079 Uiso 0.50 1 calc PR A 2
H45E H 0.0529 -0.0795 -0.1163 0.079 Uiso 0.50 1 calc PR A 2
H45F H 0.1828 0.0153 -0.0689 0.079 Uiso 0.50 1 calc PR A 2
C32B C 0.145(2) -0.3882(18) 0.0518(15) 0.042(7) Uiso 0.50 1 d P A 2
H32D H 0.1754 -0.4162 0.0056 0.064 Uiso 0.50 1 calc PR A 2
H32E H 0.0811 -0.3661 0.0212 0.064 Uiso 0.50 1 calc PR A 2
H32F H 0.1109 -0.4429 0.0894 0.064 Uiso 0.50 1 calc PR A 2
C33B C 0.4086(18) -0.3885(14) 0.1313(13) 0.073(6) Uiso 0.50 1 d P A 2
H33D H 0.4592 -0.4108 0.1785 0.109 Uiso 0.50 1 calc PR A 2
H33E H 0.4611 -0.3430 0.0950 0.109 Uiso 0.50 1 calc PR A 2
H33F H 0.3437 -0.4505 0.0912 0.109 Uiso 0.50 1 calc PR A 2
C34B C 0.4009(19) -0.3668(18) 0.3372(15) 0.048(6) Uiso 0.50 1 d P A 2
H34D H 0.4469 -0.3993 0.3100 0.072 Uiso 0.50 1 calc PR A 2
H34E H 0.3330 -0.4213 0.3562 0.072 Uiso 0.50 1 calc PR A 2
H34F H 0.4567 -0.3161 0.3905 0.072 Uiso 0.50 1 calc PR A 2
C35B C 0.2487(18) -0.2387(17) 0.3699(16) 0.068(8) Uiso 0.50 1 d P A 2
H35D H 0.1985 -0.1974 0.3637 0.102 Uiso 0.50 1 calc PR A 2
H35E H 0.3285 -0.1986 0.4133 0.102 Uiso 0.50 1 calc PR A 2
H35F H 0.2050 -0.3048 0.3923 0.102 Uiso 0.50 1 calc PR A 2
C51 C -0.0234(6) -0.2403(5) 0.1288(5) 0.0466(18) Uani 1 1 d . . .
C52 C -0.0649(7) -0.3416(6) 0.1522(6) 0.071(2) Uani 1 1 d . A .
H52A H -0.0068 -0.3665 0.1836 0.085 Uiso 1 1 calc R . .
C53 C -0.1911(10) -0.4073(8) 0.1300(8) 0.098(4) Uani 1 1 d . . .
H53A H -0.2178 -0.4767 0.1455 0.117 Uiso 1 1 calc R A .
C54 C -0.2740(11) -0.3740(11) 0.0876(8) 0.116(5) Uani 1 1 d . A .
H54A H -0.3594 -0.4197 0.0746 0.139 Uiso 1 1 calc R . .
C55 C -0.2399(9) -0.2744(11) 0.0617(7) 0.104(4) Uani 1 1 d . . .
H55A H -0.3004 -0.2526 0.0294 0.125 Uiso 1 1 calc R A .
C56 C -0.1094(8) -0.2040(8) 0.0852(5) 0.078(3) Uani 1 1 d . A .
H56A H -0.0834 -0.1341 0.0709 0.093 Uiso 1 1 calc R . .
C101 C 0.4278(9) 0.2610(7) 0.3225(7) 0.092(4) Uani 1 1 d . . .
C102 C 0.5182(9) 0.2260(12) 0.3569(7) 0.151(6) Uani 1 1 d . A .
H10A H 0.4969 0.1601 0.3795 0.181 Uiso 1 1 calc R . .
C103 C 0.6542(14) 0.2951(11) 0.3580(8) 0.127(5) Uani 1 1 d . . .
H10B H 0.7214 0.2764 0.3808 0.153 Uiso 1 1 calc R A .
C104 C 0.6662(11) 0.3829(12) 0.3238(9) 0.130(6) Uani 1 1 d . A .
H10C H 0.7496 0.4311 0.3303 0.156 Uiso 1 1 calc R . .
C105 C 0.5786(13) 0.4183(8) 0.2796(9) 0.134(5) Uani 1 1 d . . .
H10D H 0.5996 0.4796 0.2499 0.161 Uiso 1 1 calc R A .
C106 C 0.4562(10) 0.3549(8) 0.2833(8) 0.125(5) Uani 1 1 d . A .
H10E H 0.3916 0.3760 0.2587 0.149 Uiso 1 1 calc R . .

loop_
_atom_site_aniso_label
_atom_site_aniso_U_11
_atom_site_aniso_U_22
_atom_site_aniso_U_33
_atom_site_aniso_U_23
_atom_site_aniso_U_13
_atom_site_aniso_U_12
Ir 0.0548(2) 0.02849(14) 0.0670(2) -0.00462(12) 0.02968(15) 0.00508(12)
P1 0.0442(11) 0.0295(8) 0.0406(10) 0.0010(8) 0.0104(8) 0.0129(8)
P2 0.0507(12) 0.0317(9) 0.0603(12) -0.0020(9) 0.0237(10) 0.0081(9)
ClA 0.088(4) 0.036(2) 0.114(4) -0.016(2) 0.062(3) -0.001(2)
ClB 0.11(2) 0.084(14) 0.09(2) -0.051(12) -0.008(12) 0.034(13)
O1A 0.139(15) 0.049(6) 0.125(14) 0.003(6) 0.068(9) 0.020(8)
C1A 0.11(3) 0.12(2) 0.10(3) -0.050(16) 0.04(2) 0.037(18)
O1B 0.16(3) 0.09(3) 0.27(6) -0.01(3) 0.14(4) 0.01(2)
C61 0.060(5) 0.071(5) 0.044(4) 0.007(4) 0.002(4) 0.047(4)
C62 0.145(9) 0.116(8) 0.043(5) 0.033(5) 0.033(5) 0.108(7)
C63 0.065(5) 0.044(4) 0.049(5) 0.006(4) 0.010(4) 0.014(4)
C64 0.041(4) 0.041(4) 0.044(4) 0.013(3) -0.001(3) 0.000(3)
C65 0.033(4) 0.047(4) 0.065(5) 0.014(4) -0.006(4) 0.013(3)
C71 0.135(8) 0.059(5) 0.044(5) 0.012(4) 0.030(5) 0.058(6)
C72 0.217(13) 0.169(11) 0.058(6) 0.030(7) 0.050(7) 0.169(11)
C73 0.109(7) 0.091(6) 0.054(5) -0.004(5) 0.000(5) 0.076(6)
C74 0.062(5) 0.039(4) 0.069(6) 0.001(4) -0.011(4) 0.023(4)
C75 0.079(6) 0.042(4) 0.037(4) 0.002(4) -0.005(4) 0.013(4)
C82 0.046(4) 0.037(4) 0.055(4) -0.002(3) 0.004(3) 0.010(3)
C83 0.147(9) 0.061(5) 0.058(5) 0.004(4) 0.055(6) 0.034(6)
C84 0.077(6) 0.090(7) 0.077(6) 0.037(5) 0.008(5) 0.011(5)
C85 0.087(7) 0.076(6) 0.133(8) 0.052(6) 0.038(6) 0.052(6)
C92 0.043(4) 0.039(4) 0.080(5) 0.008(4) 0.018(4) -0.002(3)
C93 0.212(13) 0.188(12) 0.109(8) 0.006(8) 0.022(8) 0.176(11)
C94 0.064(6) 0.062(5) 0.102(7) 0.021(5) -0.012(5) 0.026(5)
C95 0.090(7) 0.081(6) 0.051(5) 0.016(5) 0.002(5) 0.007(5)
C11A 0.042(12) 0.044(13) 0.051(12) -0.008(10) -0.001(9) 0.014(11)
C12A 0.028(7) 0.030(7) 0.046(8) -0.007(6) 0.003(6) 0.014(6)
C13A 0.043(12) 0.066(15) 0.10(2) -0.030(14) -0.009(12) 0.050(11)
C14A 0.041(12) 0.038(10) 0.083(19) 0.044(10) 0.017(11) -0.006(8)
C15A 0.023(10) 0.058(11) 0.037(11) 0.008(8) 0.010(8) 0.022(8)
C21A 0.022(9) 0.025(9) 0.050(10) 0.002(8) 0.003(8) 0.003(8)
C22A 0.058(11) 0.046(9) 0.047(10) 0.001(8) 0.016(8) 0.035(9)
C23A 0.036(13) 0.025(10) 0.088(17) -0.040(11) 0.008(10) -0.011(9)
C24A 0.021(9) 0.019(9) 0.055(13) 0.010(7) 0.010(8) 0.018(7)
C25A 0.039(15) 0.043(11) 0.06(2) 0.009(10) 0.019(11) -0.021(9)
C32A 0.034(9) 0.047(9) 0.064(12) 0.006(10) 0.029(9) 0.007(7)
C33A 0.036(10) 0.089(14) 0.120(16) -0.010(12) -0.012(10) 0.051(11)
C34A 0.066(14) 0.084(14) 0.094(17) 0.041(12) 0.029(12) 0.052(12)
C35A 0.058(14) 0.062(11) 0.044(10) 0.011(8) 0.004(10) 0.020(11)
C42A 0.057(11) 0.015(7) 0.028(9) 0.010(7) 0.013(8) 0.005(7)
C43A 0.070(18) 0.106(19) 0.07(2) -0.018(15) 0.021(15) 0.059(15)
C44A 0.057(13) 0.075(13) 0.065(13) 0.036(9) 0.033(10) 0.044(11)
C45A 0.128(19) 0.048(12) 0.061(15) 0.009(10) 0.042(13) 0.055(13)
C51 0.040(4) 0.053(4) 0.049(4) -0.008(4) 0.000(3) 0.028(4)
C52 0.057(5) 0.041(4) 0.116(7) -0.003(5) 0.042(5) 0.013(4)
C53 0.067(7) 0.066(6) 0.144(10) -0.033(6) 0.051(7) 0.001(6)
C54 0.060(8) 0.143(12) 0.102(9) -0.054(9) 0.030(7) -0.001(8)
C55 0.045(7) 0.205(13) 0.075(7) -0.016(8) 0.004(5) 0.072(8)
C56 0.067(6) 0.117(7) 0.068(6) 0.009(5) 0.014(5) 0.059(6)
C101 0.071(7) 0.065(6) 0.109(8) -0.045(5) 0.059(6) -0.020(5)
C102 0.038(6) 0.265(18) 0.095(8) -0.037(9) 0.020(6) 0.007(9)
C103 0.174(14) 0.125(10) 0.095(9) -0.011(8) 0.046(8) 0.068(11)
C104 0.071(8) 0.154(13) 0.148(12) -0.078(10) -0.020(8) 0.060(9)
C105 0.142(11) 0.076(7) 0.151(11) -0.015(7) 0.097(10) -0.017(8)
C106 0.092(8) 0.065(6) 0.207(12) -0.008(7) 0.100(8) -0.007(6)

loop_
_atom_type_symbol
_atom_type_description
_atom_type_scat_dispersion_real
_atom_type_scat_dispersion_imag
_atom_type_scat_source
C C 0.0033 0.0016 'International Tables Vol C Tables 4.2.6.8 and 6.1.1.4'
H H 0.0000 0.0000 'International Tables Vol C Tables 4.2.6.8 and 6.1.1.4'
O O 0.0106 0.0060 'International Tables Vol C Tables 4.2.6.8 and 6.1.1.4'
P P 0.1023 0.0942 'International Tables Vol C Tables 4.2.6.8 and 6.1.1.4'
Cl Cl 0.1484 0.1585 'International Tables Vol C Tables 4.2.6.8 and 6.1.1.4'
Ir Ir -1.4442 7.9887 'International Tables Vol C Tables 4.2.6.8 and 6.1.1.4'

loop_
_geom_angle_atom_site_label_1
_geom_angle_atom_site_label_2
_geom_angle_atom_site_label_3
_geom_angle
_geom_angle_site_symmetry_1
_geom_angle_site_symmetry_3
_geom_angle_publ_flag
C1A Ir C1B 171(2) . . ?
C1A Ir ClB 6(2) . . ?
C1B Ir ClB 176.4(15) . . ?
C1A Ir P2 86.7(13) . . ?
C1B Ir P2 88.5(14) . . ?
ClB Ir P2 90.2(7) . . ?
C1A Ir P1 94.8(13) . . ?
C1B Ir P1 89.0(15) . . ?
ClB Ir P1 91.9(7) . . ?
P2 Ir P1 173.22(7) . . ?
C1A Ir ClA 174.6(18) . . ?
C1B Ir ClA 12.7(12) . . ?
ClB Ir ClA 170.7(10) . . ?
P2 Ir ClA 90.59(13) . . ?
P1 Ir ClA 88.41(13) . . ?
C11A P1 C21A 90.9(10) . . ?
C11A P1 C21B 89.8(11) . . ?
C21A P1 C21B 15.0(7) . . ?
C11A P1 C51 112.8(8) . . ?
C21A P1 C51 98.9(6) . . ?
C21B P1 C51 113.0(6) . . ?
C11A P1 C11B 13.4(10) . . ?
C21A P1 C11B 85.6(9) . . ?
C21B P1 C11B 87.9(10) . . ?
C51 P1 C11B 101.5(7) . . ?
C11A P1 Ir 109.6(7) . . ?
C21A P1 Ir 127.5(6) . . ?
C21B P1 Ir 114.2(5) . . ?
C51 P1 Ir 114.8(2) . . ?
C11B P1 Ir 122.3(6) . . ?
C61 P2 C71 87.5(3) . . ?
C61 P2 C101 103.7(4) . . ?
C71 P2 C101 108.2(5) . . ?
C61 P2 Ir 121.6(3) . . ?
C71 P2 Ir 120.4(3) . . ?
C101 P2 Ir 112.1(3) . . ?
O1A C1A Ir 167(4) . . ?
O1B C1B Ir 167(4) . . ?
C65 C61 C62 110.5(6) . . ?
C65 C61 P2 137.7(6) . . ?
C62 C61 P2 111.6(5) . . ?
C72 C62 C61 108.2(7) . . ?
C72 C62 C63 127.6(9) . . ?
C61 C62 C63 100.9(6) . . ?
C72 C62 C82 100.7(8) . . ?
C61 C62 C82 110.8(7) . . ?
C63 C62 C82 108.5(6) . . ?
C64 C63 C83 126.2(7) . . ?
C64 C63 C62 110.0(7) . . ?
C83 C63 C62 123.5(7) . . ?
C63 C64 C65 109.4(6) . . ?
C63 C64 C84 127.6(8) . . ?
C65 C64 C84 122.9(7) . . ?
C61 C65 C64 108.8(6) . . ?
C61 C65 C85 127.6(8) . . ?
C64 C65 C85 123.6(7) . . ?
C75 C71 C72 109.9(7) . . ?
C75 C71 P2 138.0(6) . . ?
C72 C71 P2 111.9(6) . . ?
C62 C72 C73 129.5(10) . . ?
C62 C72 C71 106.7(8) . . ?
C73 C72 C71 100.7(7) . . ?
C62 C72 C92 100.0(8) . . ?
C73 C72 C92 108.9(8) . . ?
C71 C72 C92 110.6(8) . . ?
C74 C73 C93 126.7(8) . . ?
C74 C73 C72 110.0(7) . . ?
C93 C73 C72 122.7(8) . . ?
C73 C74 C75 109.8(7) . . ?
C73 C74 C94 128.1(8) . . ?
C75 C74 C94 122.1(7) . . ?
C71 C75 C74 108.6(7) . . ?
C71 C75 C95 127.6(8) . . ?
C74 C75 C95 123.8(7) . . ?
C15A C11A C12A 113.1(18) . . ?
C15A C11A P1 133.7(18) . . ?
C12A C11A P1 112.7(15) . . ?
C32A C12A C11A 109.2(13) . . ?
C32A C12A C13A 113.4(13) . . ?
C11A C12A C13A 98.4(15) . . ?
C32A C12A C22A 110.0(13) . . ?
C11A C12A C22A 102.4(12) . . ?
C13A C12A C22A 121.5(13) . . ?
C14A C13A C12A 114.9(18) . . ?
C14A C13A C33A 129(2) . . ?
C12A C13A C33A 115.8(19) . . ?
C13A C14A C34A 131(2) . . ?
C13A C14A C15A 107(2) . . ?
C34A C14A C15A 120(2) . . ?
C35A C15A C11A 132.4(19) . . ?
C35A C15A C14A 121.7(19) . . ?
C11A C15A C14A 105.9(18) . . ?
C22A C21A C25A 104.4(19) . . ?
C22A C21A P1 113.7(12) . . ?
C25A C21A P1 137.6(18) . . ?
C21A C22A C42A 110.8(14) . . ?
C21A C22A C23A 102.3(16) . . ?
C42A C22A C23A 106.0(14) . . ?
C21A C22A C12A 101.7(11) . . ?
C42A C22A C12A 112.0(13) . . ?
C23A C22A C12A 123.3(15) . . ?
C24A C23A C22A 111(2) . . ?
C24A C23A C43A 127(3) . . ?
C22A C23A C43A 120(3) . . ?
C23A C24A C25A 118(3) . . ?
C23A C24A C44A 128(2) . . ?
C25A C24A C44A 113(2) . . ?
C24A C25A C45A 134(3) . . ?
C24A C25A C21A 103(3) . . ?
C45A C25A C21A 120(3) . . ?
C25B C21B C22B 114(2) . . ?
C25B C21B P1 132.7(19) . . ?
C22B C21B P1 112.1(15) . . ?
C23B C22B C12B 122.3(16) . . ?
C23B C22B C21B 103.4(18) . . ?
C12B C22B C21B 107.9(14) . . ?
C23B C22B C42B 103.1(14) . . ?
C12B C22B C42B 109.2(16) . . ?
C21B C22B C42B 110.6(15) . . ?
C22B C23B C43B 133(3) . . ?
C22B C23B C24B 106(2) . . ?
C43B C23B C24B 120(2) . . ?
C25B C24B C44B 128(2) . . ?
C25B C24B C23B 104(2) . . ?
C44B C24B C23B 129(2) . . ?
C21B C25B C24B 112(3) . . ?
C21B C25B C45B 126(3) . . ?
C24B C25B C45B 117(3) . . ?
C15B C11B C12B 108(2) . . ?
C15B C11B P1 138.8(17) . . ?
C12B C11B P1 111.1(16) . . ?
C22B C12B C32B 111.3(16) . . ?
C22B C12B C13B 121.3(15) . . ?
C32B C12B C13B 109.1(14) . . ?
C22B C12B C11B 102.4(14) . . ?
C32B C12B C11B 112.7(15) . . ?
C13B C12B C11B 99.1(16) . . ?
C14B C13B C33B 134(3) . . ?
C14B C13B C12B 105(2) . . ?
C33B C13B C12B 120.4(18) . . ?
C15B C14B C13B 115(3) . . ?
C15B C14B C34B 127(3) . . ?
C13B C14B C34B 116(2) . . ?
C14B C15B C11B 113(2) . . ?
C14B C15B C35B 122(2) . . ?
C11B C15B C35B 125(2) . . ?
C56 C51 C52 119.0(7) . . ?
C56 C51 P1 118.7(6) . . ?
C52 C51 P1 122.3(6) . . ?
C51 C52 C53 120.7(9) . . ?
C54 C53 C52 120.9(11) . . ?
C53 C54 C55 121.8(12) . . ?
C54 C55 C56 118.4(10) . . ?
C51 C56 C55 119.1(9) . . ?
C102 C101 C106 121.2(10) . . ?
C102 C101 P2 115.7(9) . . ?
C106 C101 P2 123.0(10) . . ?
C101 C102 C103 119.2(14) . . ?
C104 C103 C102 112.0(15) . . ?
C103 C104 C105 131.8(15) . . ?
C104 C105 C106 113.8(12) . . ?
C101 C106 C105 121.4(12) . . ?

loop_
_geom_bond_atom_site_label_1
_geom_bond_atom_site_label_2
_geom_bond_distance
_geom_bond_site_symmetry_2
_geom_bond_publ_flag
Ir C1A 1.94(4) . ?
Ir C1B 1.94(4) . ?
Ir ClB 2.28(4) . ?
Ir P2 2.3139(17) . ?
Ir P1 2.3153(16) . ?
Ir ClA 2.340(6) . ?
P1 C11A 1.72(2) . ?
P1 C21A 1.781(18) . ?
P1 C21B 1.83(2) . ?
P1 C51 1.834(7) . ?
P1 C11B 1.86(3) . ?
P2 C61 1.800(7) . ?
P2 C71 1.803(8) . ?
P2 C101 1.816(8) . ?
O1A C1A 0.99(5) . ?
O1B C1B 0.99(5) . ?
C61 C65 1.332(9) . ?
C61 C62 1.513(9) . ?
C62 C72 1.377(12) . ?
C62 C63 1.515(10) . ?
C62 C82 1.728(11) . ?
C63 C64 1.332(9) . ?
C63 C83 1.505(10) . ?
C64 C65 1.462(10) . ?
C64 C84 1.504(9) . ?
C65 C85 1.507(10) . ?
C71 C75 1.325(9) . ?
C71 C72 1.541(11) . ?
C72 C73 1.506(11) . ?
C72 C92 1.700(13) . ?
C73 C74 1.327(10) . ?
C73 C93 1.488(11) . ?
C74 C75 1.472(10) . ?
C74 C94 1.500(9) . ?
C75 C95 1.509(10) . ?
C11A C15A 1.41(3) . ?
C11A C12A 1.54(3) . ?
C12A C32A 1.52(2) . ?
C12A C13A 1.57(3) . ?
C12A C22A 1.61(2) . ?
C13A C14A 1.34(4) . ?
C13A C33A 1.58(2) . ?
C14A C34A 1.47(3) . ?
C14A C15A 1.57(4) . ?
C15A C35A 1.41(3) . ?
C21A C22A 1.51(2) . ?
C21A C25A 1.52(5) . ?
C22A C42A 1.53(2) . ?
C22A C23A 1.56(3) . ?
C23A C24A 1.12(3) . ?
C23A C43A 1.58(4) . ?
C24A C25A 1.46(4) . ?
C24A C44A 1.52(3) . ?
C25A C45A 1.47(5) . ?
C21B C25B 1.27(5) . ?
C21B C22B 1.51(3) . ?
C22B C23B 1.48(3) . ?
C22B C12B 1.49(2) . ?
C22B C42B 1.64(3) . ?
C23B C43B 1.49(5) . ?
C23B C24B 1.56(3) . ?
C24B C25B 1.46(4) . ?
C24B C44B 1.48(3) . ?
C25B C45B 1.55(4) . ?
C11B C15B 1.31(4) . ?
C11B C12B 1.58(3) . ?
C12B C32B 1.56(3) . ?
C12B C13B 1.58(3) . ?
C13B C14B 1.37(3) . ?
C13B C33B 1.46(3) . ?
C14B C15B 1.31(4) . ?
C14B C34B 1.56(4) . ?
C15B C35B 1.57(3) . ?
C51 C56 1.371(9) . ?
C51 C52 1.376(9) . ?
C52 C53 1.382(11) . ?
C53 C54 1.308(14) . ?
C54 C55 1.368(15) . ?
C55 C56 1.437(12) . ?
C101 C102 1.365(15) . ?
C101 C106 1.391(14) . ?
C102 C103 1.528(15) . ?
C103 C104 1.301(16) . ?
C104 C105 1.381(16) . ?
C105 C106 1.396(13) . ?
